data_1566587
loop_
_publ_author_name
'Dai, Yating'
'Liang, Shuangshuang'
'Zeng, Guangkuo'
'Huang, Hongchun'
'Zhao, Xiaowei'
'Cao, Shanshan'
'Jiang, Zhiyong'

_publ_section_title
;
 Asymmetric [3 + 2] photocycloadditions of cyclopropylamines with
 electron-rich and electron-neutral olefins
;
_journal_name_full 'Chemical Science'
_journal_paper_doi 10.1039/D1SC07044D
_journal_year 2022
_chemical_formula_moiety 'C25 H21 F3 N2 O3 S'
_chemical_formula_sum 'C25 H21 F3 N2 O3 S'
_chemical_formula_weight 486.50
_space_group_crystal_system monoclinic
_space_group_IT_number 14
_space_group_name_Hall '-P 2ybc'
_space_group_name_H-M_alt 'P 1 21/c 1'
_atom_sites_solution_hydrogens geom
_atom_sites_solution_primary direct
_audit_creation_date 2019-04-20
_audit_creation_method
;
Olex2 1.2
(compiled 2018.05.29 svn.r3508 for OlexSys, GUI svn.r5506)
;
_audit_update_record
;
2021-04-27 deposited with the CCDC.	2022-03-03 downloaded from the CCDC.
;
_cell_angle_alpha 90
_cell_angle_beta 116.0951(19)
_cell_angle_gamma 90
_cell_formula_units_Z 8
_cell_length_a 15.2479(2)
_cell_length_b 19.58181(19)
_cell_length_c 16.7407(3)
_cell_measurement_reflns_used 12733
_cell_measurement_temperature 293(2)
_cell_measurement_theta_max 70.7330
_cell_measurement_theta_min 3.9340
_cell_volume 4488.95(13)
_computing_cell_refinement
;
CrysAlisPro, Agilent Technologies,
Version 1.171.37.35 (release 13-08-2014 CrysAlis171 .NET)
(compiled Aug 13 2014,18:06:01)
;
_computing_data_collection
;
CrysAlisPro, Agilent Technologies,
Version 1.171.37.35 (release 13-08-2014 CrysAlis171 .NET)
(compiled Aug 13 2014,18:06:01)
;
_computing_data_reduction
;
CrysAlisPro, Agilent Technologies,
Version 1.171.37.35 (release 13-08-2014 CrysAlis171 .NET)
(compiled Aug 13 2014,18:06:01)
;
_computing_molecular_graphics 'Olex2 (Dolomanov et al., 2009)'
_computing_publication_material 'Olex2 (Dolomanov et al., 2009)'
_computing_structure_refinement 'ShelXL (Sheldrick, 2015)'
_computing_structure_solution 'ShelXS (Sheldrick, 2008)'
_diffrn_ambient_temperature 293(2)
_diffrn_detector 'CCD plate'
_diffrn_detector_area_resol_mean 16.2312
_diffrn_detector_type Eos
_diffrn_measured_fraction_theta_full 1.000
_diffrn_measured_fraction_theta_max 1.000
_diffrn_measurement_details
;
#__ type_ start__ end____ width___ exp.time_
  1 omega  -47.00  -18.00   0.5000    3.0000
omega____ theta____ kappa____ phi______ frames
    -      -33.5000   57.0000  150.0000 58

#__ type_ start__ end____ width___ exp.time_
  2 omega  -63.00  -15.00   0.5000    3.0000
omega____ theta____ kappa____ phi______ frames
    -      -33.5000  -57.0000    0.0000 96

#__ type_ start__ end____ width___ exp.time_
  3 omega  -41.00  -15.00   0.5000    3.0000
omega____ theta____ kappa____ phi______ frames
    -      -33.5000   57.0000  -30.0000 52

#__ type_ start__ end____ width___ exp.time_
  4 omega -104.00  -54.00   0.5000    3.0000
omega____ theta____ kappa____ phi______ frames
    -      -33.5000  -37.0000  -30.0000 100

#__ type_ start__ end____ width___ exp.time_
  5 omega    3.00   29.00   0.5000    3.0000
omega____ theta____ kappa____ phi______ frames
    -      -33.5000   57.0000  150.0000 52

#__ type_ start__ end____ width___ exp.time_
  6 omega  -26.00    0.00   0.5000    3.0000
omega____ theta____ kappa____ phi______ frames
    -      -33.5000   37.0000  -30.0000 52

#__ type_ start__ end____ width___ exp.time_
  7 omega -101.00  -75.00   0.5000    3.0000
omega____ theta____ kappa____ phi______ frames
    -      -33.5000  -57.0000    0.0000 52

#__ type_ start__ end____ width___ exp.time_
  8 omega   -1.00   29.00   0.5000    3.0000
omega____ theta____ kappa____ phi______ frames
    -       36.4734  -99.0000   60.0000 60

#__ type_ start__ end____ width___ exp.time_
  9 omega  -34.00   18.00   0.5000    3.0000
omega____ theta____ kappa____ phi______ frames
    -       36.4734  -37.0000  -60.0000 104

#__ type_ start__ end____ width___ exp.time_
 10 omega   57.00   82.00   0.5000    3.0000
omega____ theta____ kappa____ phi______ frames
    -       36.4734  178.0000    0.0000 50

#__ type_ start__ end____ width___ exp.time_
 11 omega   11.00   86.00   0.5000    3.0000
omega____ theta____ kappa____ phi______ frames
    -       36.4734   77.0000   60.0000 150

#__ type_ start__ end____ width___ exp.time_
 12 omega   63.00  101.00   0.5000    3.0000
omega____ theta____ kappa____ phi______ frames
    -       36.4734  178.0000  -90.0000 76

#__ type_ start__ end____ width___ exp.time_
 13 omega   41.00   66.00   0.5000    3.0000
omega____ theta____ kappa____ phi______ frames
    -       36.4734  -99.0000   60.0000 50

#__ type_ start__ end____ width___ exp.time_
 14 omega   26.00   57.00   0.5000    3.0000
omega____ theta____ kappa____ phi______ frames
    -       36.4734  -37.0000  -60.0000 62

#__ type_ start__ end____ width___ exp.time_
 15 omega   10.00   64.00   0.5000    3.0000
omega____ theta____ kappa____ phi______ frames
    -       36.4734   77.0000  -90.0000 108

#__ type_ start__ end____ width___ exp.time_
 16 omega   78.00  104.00   0.5000    3.0000
omega____ theta____ kappa____ phi______ frames
    -       36.4734   77.0000  -90.0000 52

#__ type_ start__ end____ width___ exp.time_
 17 omega    3.00   76.00   0.5000    3.0000
omega____ theta____ kappa____ phi______ frames
    -       36.4734  -99.0000   30.0000 146

#__ type_ start__ end____ width___ exp.time_
 18 omega   -4.00   29.00   0.5000    3.0000
omega____ theta____ kappa____ phi______ frames
    -       36.4734  -99.0000  120.0000 66

#__ type_ start__ end____ width___ exp.time_
 19 omega   59.00   85.00   0.5000    3.0000
omega____ theta____ kappa____ phi______ frames
    -       36.4734  178.0000 -150.0000 52

#__ type_ start__ end____ width___ exp.time_
 20 omega   41.00  107.00   0.5000    3.0000
omega____ theta____ kappa____ phi______ frames
    -       36.4734   37.0000  150.0000 132

#__ type_ start__ end____ width___ exp.time_
 21 omega   -1.00   24.00   0.5000    3.0000
omega____ theta____ kappa____ phi______ frames
    -       36.4734  -99.0000  -90.0000 50

#__ type_ start__ end____ width___ exp.time_
 22 omega   44.00   75.00   0.5000    3.0000
omega____ theta____ kappa____ phi______ frames
    -       36.4734  -99.0000  -90.0000 62

#__ type_ start__ end____ width___ exp.time_
 23 omega  -27.00   54.00   0.5000    3.0000
omega____ theta____ kappa____ phi______ frames
    -       36.4734  -57.0000 -150.0000 162

#__ type_ start__ end____ width___ exp.time_
 24 omega   90.00  115.00   0.5000   12.5000
omega____ theta____ kappa____ phi______ frames
    -      108.0000 -111.0000   90.0000 50

#__ type_ start__ end____ width___ exp.time_
 25 omega   40.00   91.00   0.5000   12.5000
omega____ theta____ kappa____ phi______ frames
    -      108.0000  -30.0000 -120.0000 102

#__ type_ start__ end____ width___ exp.time_
 26 omega   63.00  178.00   0.5000   12.5000
omega____ theta____ kappa____ phi______ frames
    -      108.0000   15.0000  -60.0000 230

#__ type_ start__ end____ width___ exp.time_
 27 omega   38.00   99.00   0.5000   12.5000
omega____ theta____ kappa____ phi______ frames
    -      108.0000  -45.0000   60.0000 122

#__ type_ start__ end____ width___ exp.time_
 28 omega   38.00   63.00   0.5000   12.5000
omega____ theta____ kappa____ phi______ frames
    -      108.0000  -30.0000   30.0000 50

#__ type_ start__ end____ width___ exp.time_
 29 omega   45.00  102.00   0.5000   12.5000
omega____ theta____ kappa____ phi______ frames
    -      108.0000  -94.0000  -30.0000 114

#__ type_ start__ end____ width___ exp.time_
 30 omega   88.00  128.00   0.5000   12.5000
omega____ theta____ kappa____ phi______ frames
    -      108.0000   45.0000   60.0000 80

#__ type_ start__ end____ width___ exp.time_
 31 omega   38.00  108.00   0.5000   12.5000
omega____ theta____ kappa____ phi______ frames
    -      108.0000  -94.0000 -120.0000 140

#__ type_ start__ end____ width___ exp.time_
 32 omega  116.00  173.00   0.5000   12.5000
omega____ theta____ kappa____ phi______ frames
    -      108.0000   45.0000  -30.0000 114

#__ type_ start__ end____ width___ exp.time_
 33 omega   76.00  113.00   0.5000   12.5000
omega____ theta____ kappa____ phi______ frames
    -      108.0000 -111.0000   30.0000 74

#__ type_ start__ end____ width___ exp.time_
 34 omega  137.00  166.00   0.5000   12.5000
omega____ theta____ kappa____ phi______ frames
    -      108.0000   61.0000   30.0000 58

#__ type_ start__ end____ width___ exp.time_
 35 omega   37.00   67.00   0.5000   12.5000
omega____ theta____ kappa____ phi______ frames
    -      108.0000 -111.0000   30.0000 60

#__ type_ start__ end____ width___ exp.time_
 36 omega   38.00   89.00   0.5000   12.5000
omega____ theta____ kappa____ phi______ frames
    -      108.0000  -45.0000  120.0000 102

#__ type_ start__ end____ width___ exp.time_
 37 omega   55.00   99.00   0.5000   12.5000
omega____ theta____ kappa____ phi______ frames
    -      108.0000  -45.0000  -30.0000 88

#__ type_ start__ end____ width___ exp.time_
 38 omega   84.00  141.00   0.5000   12.5000
omega____ theta____ kappa____ phi______ frames
    -      108.0000   15.0000  120.0000 114

#__ type_ start__ end____ width___ exp.time_
 39 omega   89.00  167.00   0.5000   12.5000
omega____ theta____ kappa____ phi______ frames
    -      108.0000   61.0000    0.0000 156

#__ type_ start__ end____ width___ exp.time_
 40 omega   42.00   87.00   0.5000   12.5000
omega____ theta____ kappa____ phi______ frames
    -      108.0000  -45.0000 -150.0000 90

#__ type_ start__ end____ width___ exp.time_
 41 omega   50.00  107.00   0.5000   12.5000
omega____ theta____ kappa____ phi______ frames
    -      108.0000  -94.0000  150.0000 114

#__ type_ start__ end____ width___ exp.time_
 42 omega   50.00   76.00   0.5000   12.5000
omega____ theta____ kappa____ phi______ frames
    -      108.0000  -45.0000    0.0000 52

#__ type_ start__ end____ width___ exp.time_
 43 omega   89.00  115.00   0.5000   12.5000
omega____ theta____ kappa____ phi______ frames
    -      108.0000   61.0000   30.0000 52

#__ type_ start__ end____ width___ exp.time_
 44 omega  137.00  174.00   0.5000   12.5000
omega____ theta____ kappa____ phi______ frames
    -      108.0000   45.0000   60.0000 74

#__ type_ start__ end____ width___ exp.time_
 45 omega  152.00  178.00   0.5000   12.5000
omega____ theta____ kappa____ phi______ frames
    -      108.0000   94.0000  -52.0000 52
;
_diffrn_measurement_device 'four-circle diffractometer'
_diffrn_measurement_device_type 'Xcalibur, Eos, Gemini'
_diffrn_measurement_method '\w scans'
_diffrn_orient_matrix_UB_11 -0.0299069000
_diffrn_orient_matrix_UB_12 0.0224622000
_diffrn_orient_matrix_UB_13 -0.0967049000
_diffrn_orient_matrix_UB_21 -0.0357767000
_diffrn_orient_matrix_UB_22 0.0688791000
_diffrn_orient_matrix_UB_23 0.0191190000
_diffrn_orient_matrix_UB_31 0.1024031000
_diffrn_orient_matrix_UB_32 0.0306482000
_diffrn_orient_matrix_UB_33 0.0279666000
_diffrn_radiation_monochromator graphite
_diffrn_radiation_probe x-ray
_diffrn_radiation_type CuK\a
_diffrn_radiation_wavelength 1.54184
_diffrn_reflns_av_R_equivalents 0.0313
_diffrn_reflns_av_unetI/netI 0.0211
_diffrn_reflns_Laue_measured_fraction_full 1.000
_diffrn_reflns_Laue_measured_fraction_max 1.000
_diffrn_reflns_limit_h_max 18
_diffrn_reflns_limit_h_min -13
_diffrn_reflns_limit_k_max 23
_diffrn_reflns_limit_k_min -23
_diffrn_reflns_limit_l_max 20
_diffrn_reflns_limit_l_min -19
_diffrn_reflns_number 36582
_diffrn_reflns_point_group_measured_fraction_full 1.000
_diffrn_reflns_point_group_measured_fraction_max 1.000
_diffrn_reflns_theta_full 67.079
_diffrn_reflns_theta_max 67.079
_diffrn_reflns_theta_min 3.707
_diffrn_source 'Enhance (Cu) X-ray Source'
_exptl_absorpt_coefficient_mu 1.779
_exptl_absorpt_correction_T_max 1.00000
_exptl_absorpt_correction_T_min 0.88415
_exptl_absorpt_correction_type multi-scan
_exptl_absorpt_process_details
;
CrysAlisPro, Agilent Technologies,
Version 1.171.37.35 (release 13-08-2014 CrysAlis171 .NET)
(compiled Aug 13 2014,18:06:01)
Empirical absorption correction using spherical harmonics,
 implemented in SCALE3 ABSPACK scaling algorithm.
;
_exptl_crystal_colour colourless
_exptl_crystal_colour_primary colourless
_exptl_crystal_density_diffrn 1.440
_exptl_crystal_description prism
_exptl_crystal_F_000 2016
_exptl_crystal_size_max 0.15
_exptl_crystal_size_mid 0.12
_exptl_crystal_size_min 0.1
_refine_diff_density_max 0.341
_refine_diff_density_min -0.313
_refine_diff_density_rms 0.055
_refine_ls_extinction_method none
_refine_ls_goodness_of_fit_ref 1.039
_refine_ls_hydrogen_treatment constr
_refine_ls_matrix_type full
_refine_ls_number_parameters 613
_refine_ls_number_reflns 8004
_refine_ls_number_restraints 0
_refine_ls_restrained_S_all 1.039
_refine_ls_R_factor_all 0.0557
_refine_ls_R_factor_gt 0.0474
_refine_ls_shift/su_max 0.001
_refine_ls_shift/su_mean 0.000
_refine_ls_structure_factor_coef Fsqd
_refine_ls_weighting_details 'w=1/[\s^2^(Fo^2^)+(0.0783P)^2^+1.2056P] where P=(Fo^2^+2Fc^2^)/3'
_refine_ls_weighting_scheme calc
_refine_ls_wR_factor_gt 0.1294
_refine_ls_wR_factor_ref 0.1377
_reflns_Friedel_coverage 0.000
_reflns_number_gt 6721
_reflns_number_total 8004
_reflns_threshold_expression 'I > 2\s(I)'
_cod_data_source_file d1sc07044d2.cif
_cod_data_source_block zgk27039
_cod_original_cell_volume 4488.94(12)
_cod_database_code 1566587
_shelx_shelxl_version_number 2014/7
_chemical_oxdiff_formula C20H20N4O4F3S1
_shelx_space_group_comment
;
The symmetry employed for this shelxl refinement is uniquely defined
by the following loop, which should always be used as a source of
symmetry information in preference to the above space-group names.
They are only intended as comments.
;
_shelx_estimated_absorpt_t_max 0.842
_shelx_estimated_absorpt_t_min 0.776
_reflns_odcompleteness_completeness 99.95
_reflns_odcompleteness_iscentric 1
_reflns_odcompleteness_theta 66.97
_olex2_refinement_description
;
1. Fixed Uiso
 At 1.2 times of:
  All C(H) groups, All C(H,H) groups, All N(H) groups
2.a Ternary CH refined with riding coordinates:
 C12(H12), C12'(H12')
2.b Secondary CH2 refined with riding coordinates:
 C9(H9A,H9B), C10(H10A,H10B), C11(H11A,H11B), C9'(H9'A,H9'B), C10'(H10C,H10D),
 C11'(H11C,H11D)
2.c Aromatic/amide H refined with riding coordinates:
 C3(H3), C4(H4), C5(H5), C6(H6), C14(H14), C15(H15), C16(H16), C17(H17),
 C18(H18), C20(H20), C21(H21), C23(H23), C24(H24), N2(H2), C3'(H3'), C4'(H4'),
 C5'(H5'), C6'(H6'), C14'(H14'), C15'(H15'), C16'(H16'), C17'(H17'), C18'(H18'),
  C20'(H20'), C21'(H21'), C23'(H23'), C24'(H24'), N2'(H2')
;
_olex2_submission_special_instructions 'No special instructions were received'

loop_
_space_group_symop_operation_xyz
'x, y, z'
'-x, y+1/2, -z+1/2'
'-x, -y, -z'
'x, -y-1/2, z-1/2'

loop_
_atom_site_label
_atom_site_type_symbol
_atom_site_fract_x
_atom_site_fract_y
_atom_site_fract_z
_atom_site_U_iso_or_equiv
_atom_site_adp_type
_atom_site_occupancy
_atom_site_site_symmetry_order
_atom_site_calc_flag
_atom_site_refinement_flags_posn
_atom_site_refinement_flags_adp
_atom_site_refinement_flags_occupancy
_atom_site_disorder_assembly
_atom_site_disorder_group
C1 C 0.04917(15) 0.69554(10) 0.27394(14) 0.0449(4) Uani 1 1 d . . . . .
C2 C 0.07503(15) 0.71427(10) 0.36653(14) 0.0449(4) Uani 1 1 d . . . . .
C3 C 0.15050(18) 0.75597(11) 0.42232(17) 0.0562(5) Uani 1 1 d . . . . .
H3 H 0.1948 0.7744 0.4039 0.067 Uiso 1 1 calc R . . . .
C4 C 0.1580(2) 0.76925(12) 0.50573(18) 0.0656(6) Uani 1 1 d . . . . .
H4 H 0.2080 0.7970 0.5446 0.079 Uiso 1 1 calc R . . . .
C5 C 0.0914(2) 0.74141(13) 0.53196(18) 0.0685(7) Uani 1 1 d . . . . .
H5 H 0.0975 0.7508 0.5886 0.082 Uiso 1 1 calc R . . . .
C6 C 0.0161(2) 0.70001(12) 0.47611(17) 0.0615(6) Uani 1 1 d . . . . .
H6 H -0.0285 0.6821 0.4945 0.074 Uiso 1 1 calc R . . . .
C7 C 0.00832(16) 0.68567(10) 0.39208(15) 0.0472(5) Uani 1 1 d . . . . .
C8 C -0.06591(15) 0.64237(10) 0.31890(14) 0.0461(4) Uani 1 1 d . . . . .
C9 C -0.17148(17) 0.65902(13) 0.30173(18) 0.0617(6) Uani 1 1 d . . . . .
H9A H -0.1753 0.7045 0.3230 0.074 Uiso 1 1 calc R . . . .
H9B H -0.2151 0.6566 0.2387 0.074 Uiso 1 1 calc R . . . .
C10 C -0.1982(2) 0.60497(17) 0.3532(2) 0.0804(8) Uani 1 1 d . . . . .
H10A H -0.2128 0.6266 0.3981 0.097 Uiso 1 1 calc R . . . .
H10B H -0.2554 0.5797 0.3131 0.097 Uiso 1 1 calc R . . . .
C11 C -0.1121(2) 0.55716(13) 0.39673(18) 0.0645(6) Uani 1 1 d . . . . .
H11A H -0.1339 0.5104 0.3949 0.077 Uiso 1 1 calc R . . . .
H11B H -0.0723 0.5700 0.4582 0.077 Uiso 1 1 calc R . . . .
C12 C -0.05476(15) 0.56520(10) 0.34166(15) 0.0482(5) Uani 1 1 d . . . . .
H12 H -0.0898 0.5399 0.2860 0.058 Uiso 1 1 calc R . . . .
C13 C 0.07644(17) 0.47773(11) 0.37675(14) 0.0499(5) Uani 1 1 d . . . . .
C14 C 0.17469(19) 0.46612(13) 0.40053(17) 0.0634(6) Uani 1 1 d . . . . .
H14 H 0.2179 0.5028 0.4169 0.076 Uiso 1 1 calc R . . . .
C15 C 0.2091(3) 0.40105(16) 0.4002(2) 0.0866(9) Uani 1 1 d . . . . .
H15 H 0.2753 0.3942 0.4173 0.104 Uiso 1 1 calc R . . . .
C16 C 0.1467(3) 0.34652(15) 0.3749(2) 0.0919(10) Uani 1 1 d . . . . .
H16 H 0.1700 0.3027 0.3745 0.110 Uiso 1 1 calc R . . . .
C17 C 0.0494(3) 0.35724(13) 0.3502(2) 0.0790(8) Uani 1 1 d . . . . .
H17 H 0.0067 0.3203 0.3323 0.095 Uiso 1 1 calc R . . . .
C18 C 0.0136(2) 0.42195(12) 0.35120(16) 0.0619(6) Uani 1 1 d . . . . .
H18 H -0.0526 0.4282 0.3348 0.074 Uiso 1 1 calc R . . . .
C19 C -0.01781(15) 0.56201(11) 0.13491(13) 0.0467(4) Uani 1 1 d . . . . .
C20 C 0.05890(19) 0.57767(13) 0.1156(2) 0.0663(7) Uani 1 1 d . . . . .
H20 H 0.0700 0.6225 0.1042 0.080 Uiso 1 1 calc R . . . .
C21 C 0.11873(19) 0.52601(14) 0.1134(2) 0.0748(8) Uani 1 1 d . . . . .
H21 H 0.1707 0.5359 0.1004 0.090 Uiso 1 1 calc R . . . .
C22 C 0.10206(18) 0.45936(13) 0.13037(16) 0.0603(6) Uani 1 1 d . . . . .
C23 C 0.0233(2) 0.44398(13) 0.14594(18) 0.0666(6) Uani 1 1 d . . . . .
H23 H 0.0111 0.3989 0.1555 0.080 Uiso 1 1 calc R . . . .
C24 C -0.03782(19) 0.49528(12) 0.14742(16) 0.0596(6) Uani 1 1 d . . . . .
H24 H -0.0921 0.4850 0.1568 0.072 Uiso 1 1 calc R . . . .
C25 C 0.1724(2) 0.40455(18) 0.1345(2) 0.0843(9) Uani 1 1 d . . . . .
F1 F 0.20897(17) 0.41506(12) 0.07602(16) 0.1157(7) Uani 1 1 d . . . . .
F2 F 0.13415(18) 0.34402(10) 0.11614(18) 0.1242(8) Uani 1 1 d . . . . .
F3 F 0.24883(17) 0.40296(16) 0.21210(16) 0.1564(13) Uani 1 1 d . . . . .
N1 N -0.03857(12) 0.65843(9) 0.24474(11) 0.0456(4) Uani 1 1 d . . . . .
N2 N 0.04547(14) 0.54416(9) 0.37943(14) 0.0585(5) Uani 1 1 d . . . . .
H2 H 0.0894 0.5747 0.4055 0.070 Uiso 1 1 calc R . . . .
O1 O 0.09233(11) 0.70840(8) 0.23023(10) 0.0554(4) Uani 1 1 d . . . . .
O2 O -0.09424(13) 0.68236(9) 0.08400(11) 0.0640(4) Uani 1 1 d . . . . .
O3 O -0.18286(11) 0.59857(9) 0.13120(12) 0.0643(4) Uani 1 1 d . . . . .
S1 S -0.09364(4) 0.62834(3) 0.14069(3) 0.04865(15) Uani 1 1 d . . . . .
C1' C 0.54461(15) 0.68566(10) 0.23574(15) 0.0467(5) Uani 1 1 d . . . . .
C2' C 0.56851(15) 0.71357(10) 0.32417(15) 0.0484(5) Uani 1 1 d . . . . .
C3' C 0.64274(18) 0.75887(12) 0.37310(18) 0.0627(6) Uani 1 1 d . . . . .
H3' H 0.6862 0.7743 0.3518 0.075 Uiso 1 1 calc R . . . .
C4' C 0.6502(2) 0.78036(14) 0.45418(19) 0.0721(7) Uani 1 1 d . . . . .
H4' H 0.6996 0.8105 0.4887 0.087 Uiso 1 1 calc R . . . .
C5' C 0.5843(2) 0.75712(13) 0.48430(18) 0.0685(7) Uani 1 1 d . . . . .
H5' H 0.5899 0.7723 0.5390 0.082 Uiso 1 1 calc R . . . .
C6' C 0.51041(19) 0.71198(12) 0.43523(16) 0.0594(6) Uani 1 1 d . . . . .
H6' H 0.4664 0.6972 0.4562 0.071 Uiso 1 1 calc R . . . .
C7' C 0.50324(15) 0.68926(10) 0.35416(14) 0.0453(4) Uani 1 1 d . . . . .
C8' C 0.42990(14) 0.64097(10) 0.28702(13) 0.0427(4) Uani 1 1 d . . . . .
C9' C 0.32355(15) 0.66050(11) 0.26430(16) 0.0529(5) Uani 1 1 d . . . . .
H9'A H 0.3172 0.7095 0.2684 0.063 Uiso 1 1 calc R . . . .
H9'B H 0.2796 0.6457 0.2047 0.063 Uiso 1 1 calc R . . . .
C10' C 0.30115(19) 0.62315(15) 0.33392(18) 0.0679(7) Uani 1 1 d . . . . .
H10C H 0.2988 0.6554 0.3769 0.081 Uiso 1 1 calc R . . . .
H10D H 0.2385 0.6002 0.3054 0.081 Uiso 1 1 calc R . . . .
C11' C 0.38298(17) 0.57092(13) 0.38029(16) 0.0578(5) Uani 1 1 d . . . . .
H11C H 0.3561 0.5267 0.3838 0.069 Uiso 1 1 calc R . . . .
H11D H 0.4264 0.5859 0.4400 0.069 Uiso 1 1 calc R . . . .
C12' C 0.43739(14) 0.56705(10) 0.32197(14) 0.0448(4) Uani 1 1 d . . . . .
H12' H 0.3992 0.5377 0.2710 0.054 Uiso 1 1 calc R . . . .
C13' C 0.55794(16) 0.47255(10) 0.37434(13) 0.0470(5) Uani 1 1 d . . . . .
C14' C 0.48646(18) 0.42267(11) 0.35537(16) 0.0567(5) Uani 1 1 d . . . . .
H14' H 0.4213 0.4352 0.3350 0.068 Uiso 1 1 calc R . . . .
C15' C 0.5125(2) 0.35430(12) 0.36686(18) 0.0706(7) Uani 1 1 d . . . . .
H15' H 0.4641 0.3213 0.3530 0.085 Uiso 1 1 calc R . . . .
C16' C 0.6073(3) 0.33458(13) 0.3980(2) 0.0823(9) Uani 1 1 d . . . . .
H16' H 0.6238 0.2885 0.4065 0.099 Uiso 1 1 calc R . . . .
C17' C 0.6785(2) 0.38329(14) 0.4167(2) 0.0768(8) Uani 1 1 d . . . . .
H17' H 0.7434 0.3700 0.4377 0.092 Uiso 1 1 calc R . . . .
C18' C 0.65442(18) 0.45207(12) 0.40460(16) 0.0595(6) Uani 1 1 d . . . . .
H18' H 0.7031 0.4846 0.4168 0.071 Uiso 1 1 calc R . . . .
C19' C 0.49293(16) 0.53943(11) 0.12490(14) 0.0483(5) Uani 1 1 d . . . . .
C20' C 0.57120(19) 0.55321(12) 0.10645(19) 0.0632(6) Uani 1 1 d . . . . .
H20' H 0.5780 0.5959 0.0856 0.076 Uiso 1 1 calc R . . . .
C21' C 0.63869(19) 0.50250(13) 0.1196(2) 0.0673(7) Uani 1 1 d . . . . .
H21' H 0.6916 0.5109 0.1073 0.081 Uiso 1 1 calc R . . . .
C22' C 0.62817(16) 0.43922(12) 0.15089(16) 0.0557(5) Uani 1 1 d . . . . .
C23' C 0.54727(18) 0.42527(12) 0.16522(17) 0.0585(6) Uani 1 1 d . . . . .
H23' H 0.5389 0.3820 0.1838 0.070 Uiso 1 1 calc R . . . .
C24' C 0.47942(17) 0.47538(11) 0.15203(15) 0.0537(5) Uani 1 1 d . . . . .
H24' H 0.4247 0.4663 0.1613 0.064 Uiso 1 1 calc R . . . .
C25' C 0.7064(2) 0.38620(15) 0.1737(2) 0.0711(7) Uani 1 1 d . . . . .
F1' F 0.76399(16) 0.38542(16) 0.26043(15) 0.1394(10) Uani 1 1 d . . . . .
F2' F 0.76481(14) 0.39752(9) 0.13511(17) 0.1057(7) Uani 1 1 d . . . . .
F3' F 0.67250(13) 0.32411(8) 0.15020(14) 0.0891(5) Uani 1 1 d . . . . .
N1' N 0.45889(12) 0.64707(8) 0.21215(11) 0.0442(4) Uani 1 1 d . . . . .
N2' N 0.53579(13) 0.54186(9) 0.36175(13) 0.0517(4) Uani 1 1 d . . . . .
H2' H 0.5830 0.5708 0.3785 0.062 Uiso 1 1 calc R . . . .
O1' O 0.58784(12) 0.69352(8) 0.19081(12) 0.0592(4) Uani 1 1 d . . . . .
O2' O 0.40579(14) 0.65229(9) 0.04864(11) 0.0677(5) Uani 1 1 d . . . . .
O3' O 0.32234(11) 0.57475(9) 0.10933(11) 0.0611(4) Uani 1 1 d . . . . .
S1' S 0.40938(4) 0.60557(3) 0.11497(3) 0.04946(15) Uani 1 1 d . . . . .

loop_
_atom_site_aniso_label
_atom_site_aniso_U_11
_atom_site_aniso_U_22
_atom_site_aniso_U_33
_atom_site_aniso_U_23
_atom_site_aniso_U_13
_atom_site_aniso_U_12
C1 0.0473(11) 0.0388(9) 0.0527(11) 0.0085(8) 0.0258(9) 0.0037(8)
C2 0.0503(11) 0.0369(9) 0.0517(11) 0.0032(8) 0.0264(9) 0.0026(8)
C3 0.0614(13) 0.0427(11) 0.0679(14) -0.0033(10) 0.0315(11) -0.0061(9)
C4 0.0761(16) 0.0519(13) 0.0668(15) -0.0167(11) 0.0295(13) -0.0086(11)
C5 0.0931(19) 0.0578(14) 0.0619(15) -0.0164(12) 0.0409(14) -0.0019(13)
C6 0.0802(16) 0.0565(13) 0.0649(14) -0.0091(11) 0.0476(13) -0.0053(12)
C7 0.0545(12) 0.0386(10) 0.0561(12) 0.0001(9) 0.0312(10) 0.0039(8)
C8 0.0495(11) 0.0464(10) 0.0512(11) 0.0024(9) 0.0303(9) 0.0004(8)
C9 0.0530(13) 0.0681(14) 0.0759(16) 0.0017(12) 0.0394(12) 0.0037(11)
C10 0.0684(17) 0.096(2) 0.100(2) 0.0117(17) 0.0577(17) -0.0023(15)
C11 0.0767(16) 0.0647(14) 0.0643(15) 0.0021(12) 0.0421(13) -0.0156(12)
C12 0.0496(11) 0.0460(11) 0.0515(11) 0.0004(9) 0.0245(9) -0.0076(9)
C13 0.0616(13) 0.0421(10) 0.0456(11) 0.0051(8) 0.0231(10) -0.0026(9)
C14 0.0659(15) 0.0534(13) 0.0688(15) 0.0041(11) 0.0278(12) -0.0003(11)
C15 0.088(2) 0.0708(18) 0.104(2) 0.0109(17) 0.0449(19) 0.0204(16)
C16 0.128(3) 0.0519(15) 0.105(2) 0.0071(15) 0.059(2) 0.0173(17)
C17 0.121(3) 0.0442(13) 0.0759(18) -0.0036(12) 0.0474(18) -0.0167(15)
C18 0.0770(16) 0.0496(12) 0.0598(14) -0.0003(10) 0.0306(12) -0.0117(11)
C19 0.0477(11) 0.0494(11) 0.0427(10) -0.0037(8) 0.0198(9) -0.0033(9)
C20 0.0677(15) 0.0537(13) 0.0923(19) -0.0126(12) 0.0488(14) -0.0146(11)
C21 0.0571(14) 0.0717(16) 0.107(2) -0.0298(16) 0.0466(15) -0.0157(12)
C22 0.0571(13) 0.0614(14) 0.0529(13) -0.0181(11) 0.0155(10) 0.0011(11)
C23 0.0890(18) 0.0529(13) 0.0662(15) -0.0003(11) 0.0417(14) 0.0004(12)
C24 0.0723(15) 0.0535(12) 0.0656(14) -0.0044(11) 0.0417(12) -0.0085(11)
C25 0.0748(18) 0.093(2) 0.0725(18) -0.0253(16) 0.0209(15) 0.0190(16)
F1 0.1178(16) 0.1169(16) 0.1330(18) -0.0308(14) 0.0739(15) 0.0210(13)
F2 0.1303(18) 0.0703(12) 0.176(2) -0.0210(13) 0.0714(17) 0.0177(12)
F3 0.1098(17) 0.203(3) 0.0975(16) -0.0415(17) -0.0080(13) 0.0837(18)
N1 0.0453(9) 0.0489(9) 0.0467(9) 0.0030(7) 0.0241(7) -0.0010(7)
N2 0.0542(11) 0.0409(9) 0.0734(13) -0.0026(9) 0.0218(9) -0.0067(8)
O1 0.0581(9) 0.0616(9) 0.0558(9) 0.0083(7) 0.0336(7) -0.0057(7)
O2 0.0750(11) 0.0611(10) 0.0499(9) 0.0123(7) 0.0220(8) 0.0080(8)
O3 0.0443(8) 0.0782(11) 0.0658(10) -0.0048(8) 0.0200(7) -0.0041(7)
S1 0.0449(3) 0.0529(3) 0.0456(3) 0.0033(2) 0.0174(2) 0.0013(2)
C1' 0.0492(11) 0.0368(9) 0.0586(12) 0.0050(9) 0.0278(10) 0.0027(8)
C2' 0.0477(11) 0.0387(10) 0.0590(12) -0.0016(9) 0.0236(10) 0.0008(8)
C3' 0.0557(13) 0.0526(13) 0.0785(17) -0.0086(12) 0.0284(12) -0.0098(10)
C4' 0.0668(15) 0.0594(14) 0.0758(17) -0.0175(13) 0.0183(13) -0.0119(12)
C5' 0.0812(17) 0.0611(14) 0.0561(14) -0.0137(11) 0.0237(13) -0.0031(13)
C6' 0.0689(15) 0.0562(13) 0.0571(13) -0.0041(10) 0.0314(12) -0.0018(11)
C7' 0.0473(11) 0.0370(9) 0.0506(11) 0.0009(8) 0.0206(9) 0.0037(8)
C8' 0.0456(10) 0.0405(10) 0.0448(10) 0.0006(8) 0.0224(9) 0.0010(8)
C9' 0.0476(11) 0.0510(11) 0.0611(13) 0.0013(10) 0.0249(10) 0.0070(9)
C10' 0.0559(14) 0.0904(19) 0.0662(15) 0.0065(13) 0.0348(12) 0.0082(13)
C11' 0.0595(13) 0.0618(13) 0.0611(14) 0.0062(11) 0.0348(11) -0.0040(11)
C12' 0.0441(10) 0.0409(10) 0.0500(11) 0.0019(8) 0.0212(9) -0.0023(8)
C13' 0.0547(12) 0.0408(10) 0.0444(11) 0.0045(8) 0.0206(9) 0.0002(9)
C14' 0.0639(14) 0.0474(11) 0.0551(13) 0.0035(10) 0.0227(11) -0.0058(10)
C15' 0.096(2) 0.0444(12) 0.0675(16) 0.0002(11) 0.0322(15) -0.0120(13)
C16' 0.112(2) 0.0429(13) 0.0827(19) 0.0094(13) 0.0344(18) 0.0147(14)
C17' 0.0822(19) 0.0580(15) 0.0826(19) 0.0106(13) 0.0293(15) 0.0206(14)
C18' 0.0603(13) 0.0522(12) 0.0625(14) 0.0070(10) 0.0238(11) 0.0052(10)
C19' 0.0542(12) 0.0463(11) 0.0483(11) -0.0082(9) 0.0261(10) -0.0046(9)
C20' 0.0761(16) 0.0466(12) 0.0853(17) -0.0078(11) 0.0523(14) -0.0097(11)
C21' 0.0645(15) 0.0577(13) 0.099(2) -0.0217(13) 0.0531(15) -0.0160(11)
C22' 0.0513(12) 0.0524(12) 0.0621(13) -0.0163(10) 0.0239(10) -0.0064(10)
C23' 0.0642(14) 0.0475(11) 0.0688(15) -0.0021(10) 0.0339(12) -0.0030(10)
C24' 0.0564(12) 0.0522(12) 0.0605(13) -0.0040(10) 0.0330(11) -0.0055(10)
C25' 0.0566(14) 0.0721(16) 0.0797(18) -0.0189(14) 0.0254(13) -0.0022(12)
F1' 0.0925(14) 0.193(3) 0.0930(15) -0.0300(15) 0.0042(11) 0.0567(15)
F2' 0.0890(12) 0.0746(11) 0.186(2) -0.0169(12) 0.0899(15) 0.0017(9)
F3' 0.0870(11) 0.0547(8) 0.1291(15) 0.0039(9) 0.0506(11) 0.0088(8)
N1' 0.0503(9) 0.0393(8) 0.0461(9) 0.0007(7) 0.0242(8) -0.0003(7)
N2' 0.0451(9) 0.0382(8) 0.0672(11) 0.0040(8) 0.0204(8) -0.0027(7)
O1' 0.0660(10) 0.0540(9) 0.0718(10) 0.0010(8) 0.0433(9) -0.0055(7)
O2' 0.0852(12) 0.0671(10) 0.0493(9) 0.0089(8) 0.0282(8) 0.0081(9)
O3' 0.0484(8) 0.0686(10) 0.0619(10) -0.0111(8) 0.0203(7) -0.0043(7)
S1' 0.0518(3) 0.0499(3) 0.0455(3) -0.0004(2) 0.0203(2) 0.0015(2)

loop_
_atom_type_symbol
_atom_type_description
_atom_type_scat_dispersion_real
_atom_type_scat_dispersion_imag
_atom_type_scat_source
C C 0.0181 0.0091 'International Tables Vol C Tables 4.2.6.8 and 6.1.1.4'
H H 0.0000 0.0000 'International Tables Vol C Tables 4.2.6.8 and 6.1.1.4'
F F 0.0727 0.0534 'International Tables Vol C Tables 4.2.6.8 and 6.1.1.4'
N N 0.0311 0.0180 'International Tables Vol C Tables 4.2.6.8 and 6.1.1.4'
O O 0.0492 0.0322 'International Tables Vol C Tables 4.2.6.8 and 6.1.1.4'
S S 0.3331 0.5567 'International Tables Vol C Tables 4.2.6.8 and 6.1.1.4'

loop_
_geom_angle_atom_site_label_1
_geom_angle_atom_site_label_2
_geom_angle_atom_site_label_3
_geom_angle
_geom_angle_site_symmetry_1
_geom_angle_site_symmetry_3
_geom_angle_publ_flag
N1 C1 C2 105.57(16) . . ?
O1 C1 C2 128.6(2) . . ?
O1 C1 N1 125.9(2) . . ?
C3 C2 C1 128.09(19) . . ?
C7 C2 C1 109.44(18) . . ?
C7 C2 C3 122.4(2) . . ?
C2 C3 H3 121.0 . . ?
C4 C3 C2 118.0(2) . . ?
C4 C3 H3 121.0 . . ?
C3 C4 H4 119.9 . . ?
C3 C4 C5 120.2(2) . . ?
C5 C4 H4 119.9 . . ?
C4 C5 H5 119.2 . . ?
C6 C5 C4 121.6(2) . . ?
C6 C5 H5 119.2 . . ?
C5 C6 H6 120.6 . . ?
C5 C6 C7 118.7(2) . . ?
C7 C6 H6 120.6 . . ?
C2 C7 C6 119.0(2) . . ?
C2 C7 C8 111.54(18) . . ?
C6 C7 C8 129.5(2) . . ?
C7 C8 C9 112.41(18) . . ?
C7 C8 C12 112.71(17) . . ?
C9 C8 C12 104.19(17) . . ?
N1 C8 C7 99.84(16) . . ?
N1 C8 C9 116.57(18) . . ?
N1 C8 C12 111.48(16) . . ?
C8 C9 H9A 110.7 . . ?
C8 C9 H9B 110.7 . . ?
H9A C9 H9B 108.8 . . ?
C10 C9 C8 105.3(2) . . ?
C10 C9 H9A 110.7 . . ?
C10 C9 H9B 110.7 . . ?
C9 C10 H10A 110.1 . . ?
C9 C10 H10B 110.1 . . ?
H10A C10 H10B 108.4 . . ?
C11 C10 C9 108.0(2) . . ?
C11 C10 H10A 110.1 . . ?
C11 C10 H10B 110.1 . . ?
C10 C11 H11A 110.8 . . ?
C10 C11 H11B 110.8 . . ?
C10 C11 C12 104.5(2) . . ?
H11A C11 H11B 108.9 . . ?
C12 C11 H11A 110.8 . . ?
C12 C11 H11B 110.8 . . ?
C8 C12 H12 107.7 . . ?
C11 C12 C8 102.61(17) . . ?
C11 C12 H12 107.7 . . ?
N2 C12 C8 111.67(16) . . ?
N2 C12 C11 119.0(2) . . ?
N2 C12 H12 107.7 . . ?
C14 C13 C18 118.0(2) . . ?
C14 C13 N2 118.8(2) . . ?
C18 C13 N2 123.1(2) . . ?
C13 C14 H14 119.5 . . ?
C15 C14 C13 121.0(3) . . ?
C15 C14 H14 119.5 . . ?
C14 C15 H15 119.7 . . ?
C16 C15 C14 120.6(3) . . ?
C16 C15 H15 119.7 . . ?
C15 C16 H16 120.4 . . ?
C15 C16 C17 119.2(3) . . ?
C17 C16 H16 120.4 . . ?
C16 C17 H17 119.4 . . ?
C16 C17 C18 121.2(3) . . ?
C18 C17 H17 119.4 . . ?
C13 C18 H18 120.0 . . ?
C17 C18 C13 120.1(3) . . ?
C17 C18 H18 120.0 . . ?
C20 C19 C24 120.9(2) . . ?
C20 C19 S1 119.47(17) . . ?
C24 C19 S1 119.58(17) . . ?
C19 C20 H20 120.5 . . ?
C21 C20 C19 119.0(2) . . ?
C21 C20 H20 120.5 . . ?
C20 C21 H21 119.8 . . ?
C20 C21 C22 120.4(2) . . ?
C22 C21 H21 119.8 . . ?
C21 C22 C25 119.6(3) . . ?
C23 C22 C21 120.2(2) . . ?
C23 C22 C25 120.2(3) . . ?
C22 C23 H23 120.0 . . ?
C22 C23 C24 120.0(2) . . ?
C24 C23 H23 120.0 . . ?
C19 C24 H24 120.3 . . ?
C23 C24 C19 119.4(2) . . ?
C23 C24 H24 120.3 . . ?
F1 C25 C22 112.1(3) . . ?
F2 C25 C22 113.9(3) . . ?
F2 C25 F1 104.8(2) . . ?
F2 C25 F3 109.0(3) . . ?
F3 C25 C22 111.7(2) . . ?
F3 C25 F1 104.7(3) . . ?
C1 N1 C8 112.77(16) . . ?
C1 N1 S1 120.55(14) . . ?
C8 N1 S1 126.18(14) . . ?
C12 N2 H2 117.8 . . ?
C13 N2 C12 124.45(19) . . ?
C13 N2 H2 117.8 . . ?
N1 S1 C19 105.94(9) . . ?
O2 S1 C19 108.83(10) . . ?
O2 S1 N1 106.65(10) . . ?
O2 S1 O3 120.41(11) . . ?
O3 S1 C19 107.99(10) . . ?
O3 S1 N1 106.12(9) . . ?
N1' C1' C2' 105.73(17) . . ?
O1' C1' C2' 128.3(2) . . ?
O1' C1' N1' 126.0(2) . . ?
C3' C2' C1' 127.6(2) . . ?
C7' C2' C1' 109.87(18) . . ?
C7' C2' C3' 122.5(2) . . ?
C2' C3' H3' 121.0 . . ?
C4' C3' C2' 118.0(2) . . ?
C4' C3' H3' 121.0 . . ?
C3' C4' H4' 120.0 . . ?
C3' C4' C5' 120.0(2) . . ?
C5' C4' H4' 120.0 . . ?
C4' C5' H5' 119.1 . . ?
C6' C5' C4' 121.7(2) . . ?
C6' C5' H5' 119.1 . . ?
C5' C6' H6' 120.7 . . ?
C5' C6' C7' 118.7(2) . . ?
C7' C6' H6' 120.7 . . ?
C2' C7' C6' 119.1(2) . . ?
C2' C7' C8' 111.07(18) . . ?
C6' C7' C8' 129.8(2) . . ?
C7' C8' C9' 112.38(17) . . ?
C7' C8' C12' 113.29(16) . . ?
C9' C8' C12' 102.71(16) . . ?
N1' C8' C7' 100.17(15) . . ?
N1' C8' C9' 115.90(17) . . ?
N1' C8' C12' 112.90(15) . . ?
C8' C9' H9'A 110.8 . . ?
C8' C9' H9'B 110.8 . . ?
H9'A C9' H9'B 108.9 . . ?
C10' C9' C8' 104.80(18) . . ?
C10' C9' H9'A 110.8 . . ?
C10' C9' H9'B 110.8 . . ?
C9' C10' H10C 110.2 . . ?
C9' C10' H10D 110.2 . . ?
H10C C10' H10D 108.5 . . ?
C11' C10' C9' 107.37(18) . . ?
C11' C10' H10C 110.2 . . ?
C11' C10' H10D 110.2 . . ?
C10' C11' H11C 110.8 . . ?
C10' C11' H11D 110.8 . . ?
C10' C11' C12' 104.93(18) . . ?
H11C C11' H11D 108.8 . . ?
C12' C11' H11C 110.8 . . ?
C12' C11' H11D 110.8 . . ?
C8' C12' H12' 107.6 . . ?
C11' C12' C8' 102.92(16) . . ?
C11' C12' H12' 107.6 . . ?
N2' C12' C8' 112.67(16) . . ?
N2' C12' C11' 117.96(18) . . ?
N2' C12' H12' 107.6 . . ?
C18' C13' C14' 118.6(2) . . ?
C18' C13' N2' 119.0(2) . . ?
N2' C13' C14' 122.4(2) . . ?
C13' C14' H14' 120.0 . . ?
C15' C14' C13' 119.9(2) . . ?
C15' C14' H14' 120.0 . . ?
C14' C15' H15' 119.4 . . ?
C16' C15' C14' 121.3(3) . . ?
C16' C15' H15' 119.4 . . ?
C15' C16' H16' 120.3 . . ?
C15' C16' C17' 119.4(2) . . ?
C17' C16' H16' 120.3 . . ?
C16' C17' H17' 119.7 . . ?
C16' C17' C18' 120.6(3) . . ?
C18' C17' H17' 119.7 . . ?
C13' C18' H18' 119.9 . . ?
C17' C18' C13' 120.2(2) . . ?
C17' C18' H18' 119.9 . . ?
C20' C19' S1' 119.42(17) . . ?
C24' C19' C20' 121.2(2) . . ?
C24' C19' S1' 119.33(17) . . ?
C19' C20' H20' 120.6 . . ?
C21' C20' C19' 118.8(2) . . ?
C21' C20' H20' 120.6 . . ?
C20' C21' H21' 119.9 . . ?
C20' C21' C22' 120.3(2) . . ?
C22' C21' H21' 119.9 . . ?
C21' C22' C23' 120.3(2) . . ?
C21' C22' C25' 120.4(2) . . ?
C23' C22' C25' 119.3(2) . . ?
C22' C23' H23' 120.1 . . ?
C24' C23' C22' 119.9(2) . . ?
C24' C23' H23' 120.1 . . ?
C19' C24' H24' 120.3 . . ?
C23' C24' C19' 119.5(2) . . ?
C23' C24' H24' 120.3 . . ?
F1' C25' C22' 110.9(2) . . ?
F1' C25' F2' 105.8(3) . . ?
F2' C25' C22' 112.9(3) . . ?
F3' C25' C22' 113.7(2) . . ?
F3' C25' F1' 107.6(3) . . ?
F3' C25' F2' 105.5(2) . . ?
C1' N1' C8' 112.67(16) . . ?
C1' N1' S1' 119.99(14) . . ?
C8' N1' S1' 126.80(13) . . ?
C12' N2' H2' 118.7 . . ?
C13' N2' C12' 122.68(17) . . ?
C13' N2' H2' 118.7 . . ?
N1' S1' C19' 105.40(9) . . ?
O2' S1' C19' 108.83(11) . . ?
O2' S1' N1' 107.05(10) . . ?
O2' S1' O3' 120.46(11) . . ?
O3' S1' C19' 107.90(10) . . ?
O3' S1' N1' 106.22(9) . . ?

loop_
_geom_bond_atom_site_label_1
_geom_bond_atom_site_label_2
_geom_bond_distance
_geom_bond_site_symmetry_2
_geom_bond_publ_flag
C1 C2 1.468(3) . ?
C1 N1 1.408(3) . ?
C1 O1 1.206(2) . ?
C2 C3 1.385(3) . ?
C2 C7 1.383(3) . ?
C3 H3 0.9300 . ?
C3 C4 1.375(4) . ?
C4 H4 0.9300 . ?
C4 C5 1.383(4) . ?
C5 H5 0.9300 . ?
C5 C6 1.380(4) . ?
C6 H6 0.9300 . ?
C6 C7 1.387(3) . ?
C7 C8 1.510(3) . ?
C8 C9 1.540(3) . ?
C8 C12 1.549(3) . ?
C8 N1 1.506(2) . ?
C9 H9A 0.9700 . ?
C9 H9B 0.9700 . ?
C9 C10 1.529(4) . ?
C10 H10A 0.9700 . ?
C10 H10B 0.9700 . ?
C10 C11 1.513(4) . ?
C11 H11A 0.9700 . ?
C11 H11B 0.9700 . ?
C11 C12 1.532(3) . ?
C12 H12 0.9800 . ?
C12 N2 1.434(3) . ?
C13 C14 1.389(3) . ?
C13 C18 1.391(3) . ?
C13 N2 1.391(3) . ?
C14 H14 0.9300 . ?
C14 C15 1.379(4) . ?
C15 H15 0.9300 . ?
C15 C16 1.368(5) . ?
C16 H16 0.9300 . ?
C16 C17 1.369(5) . ?
C17 H17 0.9300 . ?
C17 C18 1.383(4) . ?
C18 H18 0.9300 . ?
C19 C20 1.378(3) . ?
C19 C24 1.379(3) . ?
C19 S1 1.770(2) . ?
C20 H20 0.9300 . ?
C20 C21 1.373(4) . ?
C21 H21 0.9300 . ?
C21 C22 1.383(4) . ?
C22 C23 1.369(4) . ?
C22 C25 1.497(4) . ?
C23 H23 0.9300 . ?
C23 C24 1.378(4) . ?
C24 H24 0.9300 . ?
C25 F1 1.339(4) . ?
C25 F2 1.297(4) . ?
C25 F3 1.309(4) . ?
N1 S1 1.6733(18) . ?
N2 H2 0.8600 . ?
O2 S1 1.4184(17) . ?
O3 S1 1.4233(17) . ?
C1' C2' 1.466(3) . ?
C1' N1' 1.408(3) . ?
C1' O1' 1.208(3) . ?
C2' C3' 1.387(3) . ?
C2' C7' 1.381(3) . ?
C3' H3' 0.9300 . ?
C3' C4' 1.377(4) . ?
C4' H4' 0.9300 . ?
C4' C5' 1.385(4) . ?
C5' H5' 0.9300 . ?
C5' C6' 1.383(4) . ?
C6' H6' 0.9300 . ?
C6' C7' 1.386(3) . ?
C7' C8' 1.517(3) . ?
C8' C9' 1.542(3) . ?
C8' C12' 1.547(3) . ?
C8' N1' 1.506(2) . ?
C9' H9'A 0.9700 . ?
C9' H9'B 0.9700 . ?
C9' C10' 1.536(3) . ?
C10' H10C 0.9700 . ?
C10' H10D 0.9700 . ?
C10' C11' 1.534(4) . ?
C11' H11C 0.9700 . ?
C11' H11D 0.9700 . ?
C11' C12' 1.536(3) . ?
C12' H12' 0.9800 . ?
C12' N2' 1.435(3) . ?
C13' C14' 1.392(3) . ?
C13' C18' 1.388(3) . ?
C13' N2' 1.392(3) . ?
C14' H14' 0.9300 . ?
C14' C15' 1.385(3) . ?
C15' H15' 0.9300 . ?
C15' C16' 1.359(4) . ?
C16' H16' 0.9300 . ?
C16' C17' 1.374(4) . ?
C17' H17' 0.9300 . ?
C17' C18' 1.387(3) . ?
C18' H18' 0.9300 . ?
C19' C20' 1.385(3) . ?
C19' C24' 1.380(3) . ?
C19' S1' 1.772(2) . ?
C20' H20' 0.9300 . ?
C20' C21' 1.376(4) . ?
C21' H21' 0.9300 . ?
C21' C22' 1.382(4) . ?
C22' C23' 1.383(3) . ?
C22' C25' 1.499(4) . ?
C23' H23' 0.9300 . ?
C23' C24' 1.372(3) . ?
C24' H24' 0.9300 . ?
C25' F1' 1.325(4) . ?
C25' F2' 1.329(3) . ?
C25' F3' 1.312(3) . ?
N1' S1' 1.6723(17) . ?
N2' H2' 0.8600 . ?
O2' S1' 1.4211(17) . ?
O3' S1' 1.4229(17) . ?

loop_
_geom_torsion_atom_site_label_1
_geom_torsion_atom_site_label_2
_geom_torsion_atom_site_label_3
_geom_torsion_atom_site_label_4
_geom_torsion
_geom_torsion_site_symmetry_1
_geom_torsion_site_symmetry_2
_geom_torsion_site_symmetry_3
_geom_torsion_site_symmetry_4
_geom_torsion_publ_flag
C1 C2 C3 C4 176.7(2) . . . . ?
C1 C2 C7 C6 -176.6(2) . . . . ?
C1 C2 C7 C8 2.5(2) . . . . ?
C1 N1 S1 C19 69.81(17) . . . . ?
C1 N1 S1 O2 -46.02(18) . . . . ?
C1 N1 S1 O3 -175.55(15) . . . . ?
C2 C1 N1 C8 -8.4(2) . . . . ?
C2 C1 N1 S1 179.23(13) . . . . ?
C2 C3 C4 C5 -0.1(4) . . . . ?
C2 C7 C8 C9 -131.22(19) . . . . ?
C2 C7 C8 C12 111.40(19) . . . . ?
C2 C7 C8 N1 -7.0(2) . . . . ?
C3 C2 C7 C6 1.0(3) . . . . ?
C3 C2 C7 C8 -179.83(19) . . . . ?
C3 C4 C5 C6 -0.1(4) . . . . ?
C4 C5 C6 C7 0.7(4) . . . . ?
C5 C6 C7 C2 -1.2(3) . . . . ?
C5 C6 C7 C8 179.9(2) . . . . ?
C6 C7 C8 C9 47.8(3) . . . . ?
C6 C7 C8 C12 -69.6(3) . . . . ?
C6 C7 C8 N1 172.0(2) . . . . ?
C7 C2 C3 C4 -0.4(3) . . . . ?
C7 C8 C9 C10 -97.8(2) . . . . ?
C7 C8 C12 C11 84.1(2) . . . . ?
C7 C8 C12 N2 -44.4(2) . . . . ?
C7 C8 N1 C1 9.4(2) . . . . ?
C7 C8 N1 S1 -178.74(14) . . . . ?
C8 C9 C10 C11 -1.6(3) . . . . ?
C8 C12 N2 C13 -155.5(2) . . . . ?
C8 N1 S1 C19 -101.45(17) . . . . ?
C8 N1 S1 O2 142.72(17) . . . . ?
C8 N1 S1 O3 13.19(19) . . . . ?
C9 C8 C12 C11 -38.0(2) . . . . ?
C9 C8 C12 N2 -166.59(19) . . . . ?
C9 C8 N1 C1 130.7(2) . . . . ?
C9 C8 N1 S1 -57.4(2) . . . . ?
C9 C10 C11 C12 -22.3(3) . . . . ?
C10 C11 C12 C8 37.0(3) . . . . ?
C10 C11 C12 N2 160.8(2) . . . . ?
C11 C12 N2 C13 85.3(3) . . . . ?
C12 C8 C9 C10 24.5(3) . . . . ?
C12 C8 N1 C1 -109.87(19) . . . . ?
C12 C8 N1 S1 62.0(2) . . . . ?
C13 C14 C15 C16 1.1(5) . . . . ?
C14 C13 C18 C17 0.1(4) . . . . ?
C14 C13 N2 C12 168.0(2) . . . . ?
C14 C15 C16 C17 -0.3(5) . . . . ?
C15 C16 C17 C18 -0.6(5) . . . . ?
C16 C17 C18 C13 0.7(4) . . . . ?
C18 C13 C14 C15 -1.0(4) . . . . ?
C18 C13 N2 C12 -11.9(4) . . . . ?
C19 C20 C21 C22 0.0(4) . . . . ?
C20 C19 C24 C23 4.0(4) . . . . ?
C20 C19 S1 N1 -86.0(2) . . . . ?
C20 C19 S1 O2 28.3(2) . . . . ?
C20 C19 S1 O3 160.6(2) . . . . ?
C20 C21 C22 C23 2.7(4) . . . . ?
C20 C21 C22 C25 -175.4(3) . . . . ?
C21 C22 C23 C24 -2.0(4) . . . . ?
C21 C22 C25 F1 -35.7(4) . . . . ?
C21 C22 C25 F2 -154.5(3) . . . . ?
C21 C22 C25 F3 81.5(4) . . . . ?
C22 C23 C24 C19 -1.3(4) . . . . ?
C23 C22 C25 F1 146.2(3) . . . . ?
C23 C22 C25 F2 27.4(4) . . . . ?
C23 C22 C25 F3 -96.6(4) . . . . ?
C24 C19 C20 C21 -3.3(4) . . . . ?
C24 C19 S1 N1 95.71(19) . . . . ?
C24 C19 S1 O2 -149.95(19) . . . . ?
C24 C19 S1 O3 -17.6(2) . . . . ?
C25 C22 C23 C24 176.0(2) . . . . ?
N1 C1 C2 C3 -173.9(2) . . . . ?
N1 C1 C2 C7 3.5(2) . . . . ?
N1 C8 C9 C10 147.8(2) . . . . ?
N1 C8 C12 C11 -164.56(18) . . . . ?
N1 C8 C12 N2 66.9(2) . . . . ?
N2 C13 C14 C15 179.0(3) . . . . ?
N2 C13 C18 C17 -179.9(2) . . . . ?
O1 C1 C2 C3 6.1(4) . . . . ?
O1 C1 C2 C7 -176.5(2) . . . . ?
O1 C1 N1 C8 171.59(19) . . . . ?
O1 C1 N1 S1 -0.8(3) . . . . ?
S1 C19 C20 C21 178.4(2) . . . . ?
S1 C19 C24 C23 -177.77(19) . . . . ?
C1' C2' C3' C4' 177.9(2) . . . . ?
C1' C2' C7' C6' -177.16(19) . . . . ?
C1' C2' C7' C8' 1.0(2) . . . . ?
C1' N1' S1' C19' 68.42(16) . . . . ?
C1' N1' S1' O2' -47.34(18) . . . . ?
C1' N1' S1' O3' -177.25(15) . . . . ?
C2' C1' N1' C8' -6.8(2) . . . . ?
C2' C1' N1' S1' -178.93(13) . . . . ?
C2' C3' C4' C5' -0.5(4) . . . . ?
C2' C7' C8' C9' -128.36(19) . . . . ?
C2' C7' C8' C12' 115.77(19) . . . . ?
C2' C7' C8' N1' -4.7(2) . . . . ?
C3' C2' C7' C6' 1.5(3) . . . . ?
C3' C2' C7' C8' 179.7(2) . . . . ?
C3' C4' C5' C6' 0.5(4) . . . . ?
C4' C5' C6' C7' 0.5(4) . . . . ?
C5' C6' C7' C2' -1.5(3) . . . . ?
C5' C6' C7' C8' -179.3(2) . . . . ?
C6' C7' C8' C9' 49.6(3) . . . . ?
C6' C7' C8' C12' -66.3(3) . . . . ?
C6' C7' C8' N1' 173.2(2) . . . . ?
C7' C2' C3' C4' -0.5(4) . . . . ?
C7' C8' C9' C10' -88.4(2) . . . . ?
C7' C8' C12' C11' 79.6(2) . . . . ?
C7' C8' C12' N2' -48.5(2) . . . . ?
C7' C8' N1' C1' 7.1(2) . . . . ?
C7' C8' N1' S1' 178.57(13) . . . . ?
C8' C9' C10' C11' -12.9(3) . . . . ?
C8' C12' N2' C13' -160.99(19) . . . . ?
C8' N1' S1' C19' -102.49(17) . . . . ?
C8' N1' S1' O2' 141.74(16) . . . . ?
C8' N1' S1' O3' 11.84(19) . . . . ?
C9' C8' C12' C11' -41.9(2) . . . . ?
C9' C8' C12' N2' -169.97(18) . . . . ?
C9' C8' N1' C1' 128.23(18) . . . . ?
C9' C8' N1' S1' -60.3(2) . . . . ?
C9' C10' C11' C12' -13.1(3) . . . . ?
C10' C11' C12' C8' 33.9(2) . . . . ?
C10' C11' C12' N2' 158.6(2) . . . . ?
C11' C12' N2' C13' 79.3(3) . . . . ?
C12' C8' C9' C10' 33.7(2) . . . . ?
C12' C8' N1' C1' -113.69(18) . . . . ?
C12' C8' N1' S1' 57.8(2) . . . . ?
C13' C14' C15' C16' 1.1(4) . . . . ?
C14' C13' C18' C17' -0.9(4) . . . . ?
C14' C13' N2' C12' -4.9(3) . . . . ?
C14' C15' C16' C17' -1.3(5) . . . . ?
C15' C16' C17' C18' 0.4(5) . . . . ?
C16' C17' C18' C13' 0.8(4) . . . . ?
C18' C13' C14' C15' 0.0(3) . . . . ?
C18' C13' N2' C12' 173.3(2) . . . . ?
C19' C20' C21' C22' -0.2(4) . . . . ?
C20' C19' C24' C23' 3.2(4) . . . . ?
C20' C19' S1' N1' -85.0(2) . . . . ?
C20' C19' S1' O2' 29.5(2) . . . . ?
C20' C19' S1' O3' 161.79(19) . . . . ?
C20' C21' C22' C23' 3.1(4) . . . . ?
C20' C21' C22' C25' -174.0(2) . . . . ?
C21' C22' C23' C24' -2.9(4) . . . . ?
C21' C22' C25' F1' 98.1(3) . . . . ?
C21' C22' C25' F2' -20.4(4) . . . . ?
C21' C22' C25' F3' -140.6(3) . . . . ?
C22' C23' C24' C19' -0.3(4) . . . . ?
C23' C22' C25' F1' -79.0(3) . . . . ?
C23' C22' C25' F2' 162.5(2) . . . . ?
C23' C22' C25' F3' 42.3(4) . . . . ?
C24' C19' C20' C21' -3.0(4) . . . . ?
C24' C19' S1' N1' 94.11(19) . . . . ?
C24' C19' S1' O2' -151.36(18) . . . . ?
C24' C19' S1' O3' -19.1(2) . . . . ?
C25' C22' C23' C24' 174.3(2) . . . . ?
N1' C1' C2' C3' -175.1(2) . . . . ?
N1' C1' C2' C7' 3.5(2) . . . . ?
N1' C8' C9' C10' 157.27(19) . . . . ?
N1' C8' C12' C11' -167.42(17) . . . . ?
N1' C8' C12' N2' 64.5(2) . . . . ?
N2' C13' C14' C15' 178.2(2) . . . . ?
N2' C13' C18' C17' -179.2(2) . . . . ?
O1' C1' C2' C3' 4.6(4) . . . . ?
O1' C1' C2' C7' -176.8(2) . . . . ?
O1' C1' N1' C8' 173.46(19) . . . . ?
O1' C1' N1' S1' 1.3(3) . . . . ?
S1' C19' C20' C21' 176.1(2) . . . . ?
S1' C19' C24' C23' -175.89(18) . . . . ?
